data_2004144
loop_
_publ_author_name
'Alonso, I.'
'L\'opez-Solera, I.'
'Raithby, P. R.'

_publ_section_title
;
 4-Sulfonyl-1,6-dioxaspiro[4.5]decanes
;
_journal_issue 11
_journal_name_full 'Acta Crystallographica Section C'
_journal_page_first 2381
_journal_page_last 2383
_journal_paper_doi 10.1107/S0108270195006214
_journal_volume 51
_journal_year 1995
_chemical_formula_sum 'C14 H16 O5 S'
_chemical_formula_weight 296.33
_chemical_name_systematic
;
4-(phenylsulfonyl)-1,6-dioxaspiro[4.5]decan-10-one
;
_space_group_IT_number 14
_symmetry_cell_setting monoclinic
_symmetry_space_group_name_Hall '-P 2ybc'
_symmetry_space_group_name_H-M 'P 1 21/c 1'
_audit_creation_method SHELXL
_cell_angle_alpha 90.00
_cell_angle_beta 108.31(3)
_cell_angle_gamma 90.00
_cell_formula_units_Z 4
_cell_length_a 10.832(2)
_cell_length_b 8.524(2)
_cell_length_c 15.634(3)
_cell_measurement_reflns_used 25
_cell_measurement_temperature 293(2)
_cell_measurement_theta_max 16
_cell_measurement_theta_min 7
_cell_volume 1370.4(5)
_computing_cell_refinement 'Rigaku packages'
_computing_data_collection 'Rigaku packages'
_computing_data_reduction 'TEXSAN (Molecular Structure Corporation, 1985)'
_computing_molecular_graphics 'SHELXTL-Plus (Sheldrick, 1991)'
_computing_publication_material SHELXL93
_computing_structure_refinement 'SHELXL93 (Sheldrick, 1993)'
_computing_structure_solution 'SHELXS86 (Sheldrick, 1985)'
_diffrn_ambient_temperature 293(2)
_diffrn_measurement_device 'Rigaku AFC7 4-circle-diffractometer'
_diffrn_measurement_method '2\q/\w scans'
_diffrn_radiation_monochromator graphite
_diffrn_radiation_source 'rotating anode'
_diffrn_radiation_type MoK\a
_diffrn_radiation_wavelength 0.71073
_diffrn_reflns_av_R_equivalents 0.0227
_diffrn_reflns_av_sigmaI/netI 0.0655
_diffrn_reflns_limit_h_max 11
_diffrn_reflns_limit_h_min -11
_diffrn_reflns_limit_k_max 9
_diffrn_reflns_limit_k_min 0
_diffrn_reflns_limit_l_max 16
_diffrn_reflns_limit_l_min 0
_diffrn_reflns_number 1872
_diffrn_reflns_theta_max 22.50
_diffrn_reflns_theta_min 2.74
_diffrn_standards_decay_% 0
_diffrn_standards_interval_count 100
_diffrn_standards_number 3
_exptl_absorpt_coefficient_mu 0.253
_exptl_absorpt_correction_type none
_exptl_crystal_colour Colourless
_exptl_crystal_density_diffrn 1.436
_exptl_crystal_description 'Transparent block'
_exptl_crystal_F_000 624
_exptl_crystal_size_max 0.30
_exptl_crystal_size_mid 0.28
_exptl_crystal_size_min 0.27
_refine_diff_density_max 0.194
_refine_diff_density_min -0.228
_refine_ls_extinction_method none
_refine_ls_goodness_of_fit_all 1.017
_refine_ls_goodness_of_fit_obs 1.081
_refine_ls_hydrogen_treatment refxyz
_refine_ls_matrix_type full
_refine_ls_number_parameters 181
_refine_ls_number_reflns 1790
_refine_ls_number_restraints 0
_refine_ls_restrained_S_all 1.020
_refine_ls_restrained_S_obs 1.081
_refine_ls_R_factor_all 0.0942
_refine_ls_R_factor_obs 0.0496
_refine_ls_shift/esd_max 0.000
_refine_ls_shift/esd_mean 0.000
_refine_ls_structure_factor_coef Fsqd
_refine_ls_weighting_details 'w = 1/[\s^2^(Fo^2^)+(0.0442P)^2^+0.8724P] where P=(Fo^2^+2Fc^2^)/3'
_refine_ls_weighting_scheme calc
_refine_ls_wR_factor_all 0.1255
_refine_ls_wR_factor_obs 0.1037
_reflns_number_observed 1155
_reflns_number_total 1791
_reflns_observed_criterion >2sigma(I)
_cod_data_source_file ka1126.cif
_cod_data_source_block 1
_cod_depositor_comments
;
The following automatic conversions were performed:
'_symmetry_cell_setting' value 'Monoclinic' changed to 'monoclinic'
according to '/home/saulius/struct/CIF-dictionaries/cif_core.dic'
dictionary named 'cif_core.dic' version 2.4.1 from 2010-06-29.

Automatic conversion script
Id: cif_fix_enum 1527 2010-12-29 10:47:43Z saulius 

The following automatic conversions were performed:

'_symmetry_cell_setting' value 'Monoclinic' changed to 'monoclinic'
according to /home/saulius/struct/CIF-dictionaries/cif_core.dic
dictionary named 'cif_core.dic' version 2.4.1 from 2010-06-29.

Automatic conversion script
Id: cif_fix_values 1715 2011-07-08 13:25:40Z adriana 

The following automatic conversions were performed:

'_refine_ls_weighting_scheme' value 'calc w =
1/[\s^2^(Fo^2^)+(0.0442P)^2^+0.8724P] where P=(Fo^2^+2Fc^2^)/3' was
changed to 'calc'. New tag '_refine_ls_weighting_details' was
created. The value of the new tag was set to 'w =
1/[\s^2^(Fo^2^)+(0.0442P)^2^+0.8724P] where P=(Fo^2^+2Fc^2^)/3'.

Automatic conversion script
Id: cif_fix_values 3143 2015-03-26 13:38:13Z robertas 
;
_cod_original_sg_symbol_H-M 'P 21/c'
_cod_database_code 2004144

loop_
_symmetry_equiv_pos_as_xyz
'x, y, z'
'-x, y+1/2, -z+1/2'
'-x, -y, -z'
'x, -y-1/2, z-1/2'

loop_
_atom_site_aniso_label
_atom_site_aniso_U_11
_atom_site_aniso_U_22
_atom_site_aniso_U_33
_atom_site_aniso_U_12
_atom_site_aniso_U_13
_atom_site_aniso_U_23
O1 0.064(2) 0.036(2) 0.046(2) 0.002(2) 0.025(2) 0.007(2)
C2 0.072(4) 0.040(3) 0.060(4) 0.002(3) 0.018(3) 0.010(3)
C3 0.047(3) 0.036(3) 0.056(3) 0.000(2) 0.018(2) 0.002(2)
C4 0.028(2) 0.037(3) 0.040(3) 0.001(2) 0.010(2) 0.000(2)
C5 0.034(3) 0.033(2) 0.035(3) 0.000(2) 0.014(2) 0.001(2)
O6 0.034(2) 0.037(2) 0.047(2) -0.0023(14) 0.0112(14) -0.005(2)
C7 0.054(3) 0.042(3) 0.051(3) -0.016(3) 0.009(3) -0.010(3)
C8 0.080(4) 0.041(3) 0.063(4) -0.006(3) 0.025(3) -0.013(3)
C9 0.079(4) 0.047(3) 0.072(4) 0.017(3) 0.034(3) -0.008(3)
C10 0.047(3) 0.045(3) 0.044(3) 0.006(3) 0.027(3) 0.005(2)
O10 0.046(2) 0.075(3) 0.083(3) 0.021(2) 0.021(2) -0.006(2)
S1 0.0505(8) 0.0351(7) 0.0402(7) 0.0082(6) 0.0164(6) -0.0013(6)
O11 0.056(2) 0.071(2) 0.071(2) 0.029(2) 0.036(2) 0.014(2)
O12 0.096(3) 0.038(2) 0.041(2) -0.003(2) 0.007(2) -0.009(2)
C11 0.039(3) 0.036(3) 0.029(2) -0.003(2) 0.016(2) -0.001(2)
C12 0.041(3) 0.060(4) 0.042(3) -0.007(3) 0.011(2) 0.005(3)
C13 0.079(4) 0.046(4) 0.051(3) -0.028(3) 0.016(3) 0.002(3)
C14 0.099(5) 0.032(3) 0.047(3) -0.005(3) 0.021(3) 0.001(3)
C15 0.059(3) 0.048(3) 0.054(3) 0.014(3) 0.014(3) 0.016(3)
C16 0.042(3) 0.041(3) 0.046(3) -0.001(2) 0.013(2) 0.004(2)

loop_
_atom_site_label
_atom_site_occupancy
_atom_site_fract_x
_atom_site_fract_y
_atom_site_fract_z
_atom_site_U_iso_or_equiv
_atom_site_thermal_displace_type
_atom_site_calc_flag
_atom_site_refinement_flags
_atom_site_type_symbol
O1 1 .2412(3) .9142(3) .4092(2) .0471(9) Uani d . O
C2 1 .2535(5) .7499(6) .3936(3) .0578(14) Uani d . C
H2 1 .1775(5) .6939(6) .3975(3) .069 Uiso d R H
H2' 1 .3296(5) .7074(6) .4385(3) .069 Uiso d R H
C3 1 .2660(4) .7316(5) .3010(3) .0461(12) Uani d . C
H3 1 .2156(4) .6432(5) .2694(3) .055 Uiso d R H
H3' 1 .3561(4) .7183(5) .3037(3) .055 Uiso d R H
C4 1 .2109(4) .8870(5) .2563(3) .0350(11) Uani d . C
H4 1 .1159(4) .8780(5) .2358(3) .042 Uiso d R H
C5 1 .2482(4) 1.0025(5) .3345(3) .0335(10) Uani d . C
O6 1 .3758(2) 1.0550(3) .3471(2) .0395(8) Uani d . O
C7 1 .4238(4) 1.1659(5) .4199(3) .0508(13) Uani d . C
H7EQ 1 .5143(4) 1.1898(5) .4277(3) .061 Uiso d R H
H7AX 1 .4189(4) 1.1199(5) .4755(3) .061 Uiso d R H
C8 1 .3455(5) 1.3133(6) .4004(4) .0609(15) Uani d . C
H8AX 1 .3543(5) 1.3620(6) .3466(4) .073 Uiso d R H
H8EQ 1 .3782(5) 1.3861(6) .4501(4) .073 Uiso d R H
C9 1 .2044(5) 1.2791(6) .3871(4) .064(2) Uani d . C
H9AX 1 .1930(5) 1.2606(6) .4453(4) .076 Uiso d R H
H9EQ 1 .1531(5) 1.3705(6) .3607(4) .076 Uiso d R H
C10 1 .1542(5) 1.1402(5) .3278(3) .0427(12) Uani d . C
O10 1 .0435(3) 1.1293(4) .2777(2) .0677(11) Uani d . O
S1 1 .26055(12) .92700(13) .15903(8) .0414(4) Uani d . S
O11 1 .3975(3) .8972(4) .1800(2) .0626(10) Uani d . O
O12 1 .1716(3) .8414(4) .0863(2) .0616(10) Uani d . O
C11 1 .2335(4) 1.1293(5) .1372(3) .0335(11) Uani d . C
C12 1 .3353(5) 1.2328(6) .1633(3) .0484(13) Uani d . C
H12 1 .4193(5) 1.1974(6) .1921(3) .058 Uiso d R H
C13 1 .3108(6) 1.3913(6) .1460(3) .0597(15) Uani d . C
H13 1 .3791(6) 1.4627(6) .1620(3) .072 Uiso d R H
C14 1 .1868(6) 1.4431(6) .1057(3) .0600(15) Uani d . C
H14 1 .1711(6) 1.5498(6) .0953(3) .072 Uiso d R H
C15 1 .0852(5) 1.3391(6) .0802(3) .0540(14) Uani d . C
H15 1 .0011(5) 1.3755(6) .0527(3) .065 Uiso d R H
C16 1 .1076(4) 1.1798(5) .0954(3) .0431(12) Uani d . C
H16 1 .0393(4) 1.1084(5) .0779(3) .052 Uiso d R H

loop_
_atom_type_symbol
_atom_type_description
_atom_type_scat_dispersion_real
_atom_type_scat_dispersion_imag
_atom_type_scat_source
C C 0.0033 0.0016 'International Tables Vol C Tables 4.2.6.8 and 6.1.1.4'
H H 0.0000 0.0000 'International Tables Vol C Tables 4.2.6.8 and 6.1.1.4'
O O 0.0106 0.0060 'International Tables Vol C Tables 4.2.6.8 and 6.1.1.4'
S S 0.1246 0.1234 'International Tables Vol C Tables 4.2.6.8 and 6.1.1.4'

loop_
_geom_angle_atom_site_label_1
_geom_angle_atom_site_label_2
_geom_angle_atom_site_label_3
_geom_angle
_geom_angle_publ_flag
C5 O1 C2 110.4(3) yes
O1 C2 C3 107.8(4) yes
O1 C2 H2 110.1(3) ?
C3 C2 H2 110.1(3) ?
O1 C2 H2' 110.1(2) ?
C3 C2 H2' 110.1(3) ?
H2 C2 H2' 108.5 ?
C2 C3 C4 102.1(4) yes
C2 C3 H3 111.3(3) ?
C4 C3 H3 111.3(2) ?
C2 C3 H3' 111.3(3) ?
C4 C3 H3' 111.3(2) ?
H3 C3 H3' 109.2 ?
C5 C4 C3 103.0(3) yes
C5 C4 S1 118.9(3) yes
C3 C4 S1 112.0(3) yes
C5 C4 H4 107.5(2) ?
C3 C4 H4 107.5(2) ?
S1 C4 H4 107.48(13) ?
O6 C5 O1 111.1(3) yes
O6 C5 C4 108.6(3) yes
O1 C5 C4 104.5(3) yes
O6 C5 C10 111.5(3) yes
O1 C5 C10 104.9(3) yes
C4 C5 C10 115.9(4) yes
C5 O6 C7 114.3(3) yes
O6 C7 C8 110.4(4) yes
O6 C7 H7EQ 109.6(2) ?
C8 C7 H7EQ 109.6(3) ?
O6 C7 H7AX 109.6(2) ?
C8 C7 H7AX 109.6(3) ?
H7EQ C7 H7AX 108.1 ?
C7 C8 C9 110.7(4) yes
C7 C8 H8AX 109.5(3) ?
C9 C8 H8AX 109.5(3) ?
C7 C8 H8EQ 109.5(3) ?
C9 C8 H8EQ 109.5(3) ?
H8AX C8 H8EQ 108.1 ?
C10 C9 C8 113.2(4) yes
C10 C9 H9AX 108.9(3) ?
C8 C9 H9AX 108.9(3) ?
C10 C9 H9EQ 108.9(3) ?
C8 C9 H9EQ 108.9(3) ?
H9AX C9 H9EQ 107.7 ?
O10 C10 C9 123.6(4) yes
O10 C10 C5 119.0(4) yes
C9 C10 C5 117.3(4) yes
O12 S1 O11 118.6(2) yes
O12 S1 C11 108.3(2) yes
O11 S1 C11 108.3(2) yes
O12 S1 C4 105.6(2) yes
O11 S1 C4 109.6(2) yes
C11 S1 C4 105.9(2) yes
C12 C11 C16 121.4(4) ?
C12 C11 S1 120.2(3) yes
C16 C11 S1 118.4(3) yes
C11 C12 C13 118.9(5) ?
C11 C12 H12 120.6(3) ?
C13 C12 H12 120.6(3) ?
C14 C13 C12 120.3(5) ?
C14 C13 H13 119.8(3) ?
C12 C13 H13 119.8(3) ?
C13 C14 C15 120.5(5) ?
C13 C14 H14 119.7(3) ?
C15 C14 H14 119.7(3) ?
C14 C15 C16 120.2(5) ?
C14 C15 H15 119.9(3) ?
C16 C15 H15 119.9(3) ?
C11 C16 C15 118.6(4) ?
C11 C16 H16 120.7(3) ?
C15 C16 H16 120.7(3) ?

loop_
_geom_bond_atom_site_label_1
_geom_bond_atom_site_label_2
_geom_bond_distance
_geom_bond_publ_flag
O1 C5 1.411(5) yes
O1 C2 1.435(5) yes
C2 C3 1.504(6) yes
C2 H2 0.97 ?
C2 H2' 0.97 ?
C3 C4 1.529(6) yes
C3 H3 0.97 ?
C3 H3' 0.97 ?
C4 C5 1.523(6) yes
C4 S1 1.797(4) yes
C4 H4 0.98 ?
C5 O6 1.407(5) yes
C5 C10 1.536(6) yes
O6 C7 1.445(5) yes
C7 C8 1.493(6) yes
C7 H7EQ 0.97 ?
C7 H7AX 0.97 ?
C8 C9 1.505(7) yes
C8 H8AX 0.97 ?
C8 H8EQ 0.97 ?
C9 C10 1.496(7) yes
C9 H9AX 0.97 ?
C9 H9EQ 0.97 ?
C10 O10 1.213(5) yes
S1 O12 1.437(3) yes
S1 O11 1.438(3) yes
S1 C11 1.764(4) yes
C11 C12 1.370(6) ?
C11 C16 1.383(6) ?
C12 C13 1.387(7) ?
C12 H12 0.93 ?
C13 C14 1.365(7) ?
C13 H13 0.93 ?
C14 C15 1.371(7) ?
C14 H14 0.93 ?
C15 C16 1.387(6) ?
C15 H15 0.93 ?
C16 H16 0.93 ?

loop_
_geom_torsion_atom_site_label_1
_geom_torsion_atom_site_label_2
_geom_torsion_atom_site_label_3
_geom_torsion_atom_site_label_4
_geom_torsion
C5 O1 C2 C3 -1.5(5)
O1 C2 C3 C4 -19.8(5)
C2 C3 C4 C5 32.1(4)
C2 C3 C4 S1 161.0(3)
C2 O1 C5 O6 -94.6(4)
C2 O1 C5 C4 22.4(5)
C2 O1 C5 C10 144.7(4)
C3 C4 C5 O6 84.7(4)
S1 C4 C5 O6 -39.7(4)
C3 C4 C5 O1 -34.0(4)
S1 C4 C5 O1 -158.4(3)
C3 C4 C5 C10 -148.9(4)
S1 C4 C5 C10 86.7(4)
O1 C5 O6 C7 -65.5(4)
C4 C5 O6 C7 -179.9(3)
C10 C5 O6 C7 51.2(5)
C5 O6 C7 C8 -64.0(5)
O6 C7 C8 C9 58.6(5)
C7 C8 C9 C10 -45.2(6)
C8 C9 C10 O10 -147.0(5)
C8 C9 C10 C5 35.5(6)
O6 C5 C10 O10 144.9(4)
O1 C5 C10 O10 -94.7(5)
C4 C5 C10 O10 20.0(6)
O6 C5 C10 C9 -37.5(5)
O1 C5 C10 C9 83.0(5)
C4 C5 C10 C9 -162.4(4)
C5 C4 S1 O12 -157.1(3)
C3 C4 S1 O12 82.9(3)
C5 C4 S1 O11 74.2(4)
C3 C4 S1 O11 -45.8(4)
C5 C4 S1 C11 -42.4(4)
C3 C4 S1 C11 -162.4(3)
O12 S1 C11 C12 -146.1(4)
O11 S1 C11 C12 -16.4(4)
C4 S1 C11 C12 101.0(4)
O12 S1 C11 C16 35.4(4)
O11 S1 C11 C16 165.1(3)
C4 S1 C11 C16 -77.5(4)
C16 C11 C12 C13 -0.9(7)
S1 C11 C12 C13 -179.3(4)
C11 C12 C13 C14 1.6(8)
C12 C13 C14 C15 -1.1(8)
C13 C14 C15 C16 0.1(8)
C12 C11 C16 C15 -0.1(7)
S1 C11 C16 C15 178.3(4)
C14 C15 C16 C11 0.6(7)
